data_4313567
loop_
_publ_author_name
'Eugen Stulz'
'Sonya M. Scott'
'Andrew D. Bond'
'Sijbren Otto'
'Jeremy K. M. Sanders'

_publ_contact_author_address
;
   Department of Chemistry
   University of Cambridge
   Lensfield Road
   Cambridge
   CB2 1EW
   UK
;
_publ_contact_author_email adb29@cam.ac.uk
_publ_contact_author_fax '(01223) 336362'
_publ_contact_author_name 'Andrew D. Bond'
_publ_contact_author_phone '(01223) 336352'
_publ_section_title
;
 Complexation of Diphenyl(phenylacetenyl)phosphine to Rhodium(III)
 Tetraphenyl Porphyrins: Synthesis and Structural, Spectroscopic, and
 Thermodynamic Studies
;
_journal_name_full 'Inorganic Chemistry'
_journal_page_first 3086
_journal_page_last 3096
_journal_paper_doi 10.1021/ic026257a
_journal_volume 42
_journal_year 2003
_chemical_formula_moiety 'C84 H58 N4 P2 Rh +, I -, 2(C H Cl3)'
_chemical_formula_sum 'C86 H60 Cl6 I N4 P2 Rh'
_chemical_formula_weight 1653.83
_chemical_name_common '(dpap)2Rh(III)TPP, I'
_space_group_IT_number 15
_symmetry_cell_setting monoclinic
_symmetry_space_group_name_Hall '-C 2yc'
_symmetry_space_group_name_H-M 'C 1 2/c 1'
_atom_sites_solution_hydrogens geom
_atom_sites_solution_primary direct
_atom_sites_solution_secondary difmap
_cell_angle_alpha 90.00
_cell_angle_beta 91.116(1)
_cell_angle_gamma 90.00
_cell_formula_units_Z 4
_cell_length_a 25.9530(6)
_cell_length_b 11.6120(2)
_cell_length_c 23.8501(6)
_cell_measurement_reflns_used 29503
_cell_measurement_temperature 180(2)
_cell_measurement_theta_max 25.03
_cell_measurement_theta_min 1.02
_cell_volume 7186.3(3)
_computing_cell_refinement 'HKL Scalepack (Otwinowski & Minor 1997)'
_computing_data_collection 'Collect (Nonius B.V. 1998)'
_computing_data_reduction
;
   HKL Denzo and Scalepack (Otwinowski & Minor 1997)
;
_computing_publication_material 'SHELXL-97 (Sheldrick 1997)'
_computing_structure_refinement 'SHELXL-97 (Sheldrick 1997)'
_computing_structure_solution 'SHELXS-97 (Sheldrick 1997)'
_diffrn_ambient_temperature 180(2)
_diffrn_measured_fraction_theta_full 0.995
_diffrn_measured_fraction_theta_max 0.995
_diffrn_measurement_device_type 'Nonius Kappa CCD'
_diffrn_measurement_method 'Thin slice \w and \f scans'
_diffrn_radiation_monochromator graphite
_diffrn_radiation_source 'fine-focus sealed tube'
_diffrn_radiation_type MoK\a
_diffrn_radiation_wavelength 0.7107
_diffrn_reflns_av_R_equivalents 0.0408
_diffrn_reflns_av_sigmaI/netI 0.0439
_diffrn_reflns_limit_h_max 30
_diffrn_reflns_limit_h_min -30
_diffrn_reflns_limit_k_max 13
_diffrn_reflns_limit_k_min -13
_diffrn_reflns_limit_l_max 28
_diffrn_reflns_limit_l_min -28
_diffrn_reflns_number 20541
_diffrn_reflns_theta_full 25.01
_diffrn_reflns_theta_max 25.01
_diffrn_reflns_theta_min 3.55
_diffrn_standards_number 0
_exptl_absorpt_coefficient_mu 0.986
_exptl_absorpt_correction_T_max 0.952
_exptl_absorpt_correction_T_min 0.907
_exptl_absorpt_correction_type multi-scan
_exptl_absorpt_process_details 'Sortav Blessing (1995)'
_exptl_crystal_colour red
_exptl_crystal_density_diffrn 1.529
_exptl_crystal_density_method 'not measured'
_exptl_crystal_description plate
_exptl_crystal_F_000 3336
_exptl_crystal_size_max 0.23
_exptl_crystal_size_mid 0.16
_exptl_crystal_size_min 0.05
_refine_diff_density_max 0.601
_refine_diff_density_min -0.733
_refine_diff_density_rms 0.070
_refine_ls_extinction_method none
_refine_ls_goodness_of_fit_ref 1.041
_refine_ls_hydrogen_treatment constr
_refine_ls_matrix_type full
_refine_ls_number_parameters 453
_refine_ls_number_reflns 6306
_refine_ls_number_restraints 0
_refine_ls_restrained_S_all 1.041
_refine_ls_R_factor_all 0.0442
_refine_ls_R_factor_gt 0.0345
_refine_ls_shift/su_max 0.000
_refine_ls_shift/su_mean 0.000
_refine_ls_structure_factor_coef Fsqd
_refine_ls_weighting_details 'calc w=1/[\s^2^(Fo^2^)+(0.0326P)^2^+14.4267P] where P=(Fo^2^+2Fc^2^)/3'
_refine_ls_weighting_scheme calc
_refine_ls_wR_factor_gt 0.0789
_refine_ls_wR_factor_ref 0.0828
_reflns_number_gt 5342
_reflns_number_total 6306
_reflns_threshold_expression >2sigma(I)
_cod_data_source_file ic026257a_4.cif
_cod_data_source_block 4
_cod_database_code 4313567

loop_
_symmetry_equiv_pos_as_xyz
'x, y, z'
'-x, y, -z+1/2'
'x+1/2, y+1/2, z'
'-x+1/2, y+1/2, -z+1/2'
'-x, -y, -z'
'x, -y, z-1/2'
'-x+1/2, -y+1/2, -z'
'x+1/2, -y+1/2, z-1/2'

loop_
_atom_site_label
_atom_site_type_symbol
_atom_site_fract_x
_atom_site_fract_y
_atom_site_fract_z
_atom_site_U_iso_or_equiv
_atom_site_adp_type
_atom_site_occupancy
_atom_site_symmetry_multiplicity
_atom_site_calc_flag
_atom_site_refinement_flags
_atom_site_disorder_assembly
_atom_site_disorder_group
I1 I 0.0000 0.09860(3) 0.2500 0.04408(11) Uani 1 2 d S . .
Rh1 Rh 0.2500 0.2500 0.0000 0.01728(9) Uani 1 2 d S . .
P1 P 0.21426(3) 0.06437(6) 0.01339(3) 0.02073(16) Uani 1 1 d . . .
N1 N 0.23203(8) 0.29214(18) 0.08038(8) 0.0204(5) Uani 1 1 d . . .
N2 N 0.18033(8) 0.31305(18) -0.02700(8) 0.0200(5) Uani 1 1 d . . .
C1 C 0.16131(10) 0.3111(2) -0.08149(10) 0.0211(6) Uani 1 1 d . . .
C2 C 0.11094(10) 0.3605(2) -0.08270(11) 0.0255(6) Uani 1 1 d . . .
H2A H 0.0898 0.3721 -0.1152 0.031 Uiso 1 1 calc R . .
C3 C 0.09872(11) 0.3878(2) -0.02983(11) 0.0268(6) Uani 1 1 d . . .
H3A H 0.0673 0.4214 -0.0181 0.032 Uiso 1 1 calc R . .
C4 C 0.14185(10) 0.3568(2) 0.00575(11) 0.0221(6) Uani 1 1 d . . .
C5 C 0.14374(10) 0.3676(2) 0.06425(11) 0.0221(6) Uani 1 1 d . . .
C6 C 0.18640(10) 0.3389(2) 0.09810(11) 0.0216(6) Uani 1 1 d . . .
C7 C 0.19022(11) 0.3578(2) 0.15776(11) 0.0276(6) Uani 1 1 d . . .
H7A H 0.1642 0.3893 0.1807 0.033 Uiso 1 1 calc R . .
C8 C 0.23714(11) 0.3228(2) 0.17515(11) 0.0287(6) Uani 1 1 d . . .
H8A H 0.2504 0.3258 0.2125 0.034 Uiso 1 1 calc R . .
C9 C 0.26380(10) 0.2801(2) 0.12718(11) 0.0232(6) Uani 1 1 d . . .
C10 C 0.31337(10) 0.2344(2) 0.12793(11) 0.0220(6) Uani 1 1 d . . .
C11 C 0.09669(10) 0.4112(2) 0.09301(11) 0.0243(6) Uani 1 1 d . . .
C12 C 0.07223(11) 0.3427(3) 0.13236(12) 0.0322(7) Uani 1 1 d . . .
H12A H 0.0849 0.2674 0.1399 0.039 Uiso 1 1 calc R . .
C13 C 0.02958(12) 0.3832(3) 0.16064(14) 0.0401(8) Uani 1 1 d . . .
H13A H 0.0136 0.3362 0.1879 0.048 Uiso 1 1 calc R . .
C14 C 0.01037(12) 0.4915(3) 0.14912(14) 0.0424(8) Uani 1 1 d . . .
H14A H -0.0188 0.5193 0.1685 0.051 Uiso 1 1 calc R . .
C15 C 0.03348(12) 0.5594(3) 0.10959(13) 0.0354(7) Uani 1 1 d . . .
H15A H 0.0199 0.6335 0.1012 0.042 Uiso 1 1 calc R . .
C16 C 0.07655(11) 0.5200(2) 0.08188(12) 0.0288(6) Uani 1 1 d . . .
H16A H 0.0925 0.5679 0.0550 0.035 Uiso 1 1 calc R . .
C17 C 0.34361(11) 0.2349(2) 0.18262(11) 0.0240(6) Uani 1 1 d . . .
C18 C 0.38647(12) 0.3049(3) 0.18796(12) 0.0355(7) Uani 1 1 d . . .
H18A H 0.3953 0.3544 0.1579 0.043 Uiso 1 1 calc R . .
C19 C 0.41704(13) 0.3042(3) 0.23665(14) 0.0443(8) Uani 1 1 d . . .
H19A H 0.4465 0.3527 0.2398 0.053 Uiso 1 1 calc R . .
C20 C 0.40403(14) 0.2324(3) 0.28007(14) 0.0460(9) Uani 1 1 d . . .
H20A H 0.4251 0.2300 0.3131 0.055 Uiso 1 1 calc R . .
C21 C 0.36095(15) 0.1642(3) 0.27610(13) 0.0445(9) Uani 1 1 d . . .
H21A H 0.3520 0.1161 0.3066 0.053 Uiso 1 1 calc R . .
C22 C 0.33034(13) 0.1654(3) 0.22756(12) 0.0335(7) Uani 1 1 d . . .
H22A H 0.3003 0.1187 0.2251 0.040 Uiso 1 1 calc R . .
C23 C 0.24803(11) -0.0499(2) -0.02338(12) 0.0242(6) Uani 1 1 d . . .
C24 C 0.28907(13) -0.1107(3) -0.00024(13) 0.0402(8) Uani 1 1 d . . .
H24A H 0.2996 -0.0963 0.0375 0.048 Uiso 1 1 calc R . .
C25 C 0.31504(13) -0.1923(3) -0.03137(14) 0.0397(8) Uani 1 1 d . . .
H25A H 0.3425 -0.2347 -0.0145 0.048 Uiso 1 1 calc R . .
C26 C 0.30154(12) -0.2123(3) -0.08581(13) 0.0366(7) Uani 1 1 d . . .
H26A H 0.3198 -0.2672 -0.1072 0.044 Uiso 1 1 calc R . .
C27 C 0.26121(14) -0.1520(3) -0.10945(15) 0.0498(9) Uani 1 1 d . . .
H27A H 0.2515 -0.1658 -0.1475 0.060 Uiso 1 1 calc R . .
C28 C 0.23440(13) -0.0713(3) -0.07866(13) 0.0417(8) Uani 1 1 d . . .
H28A H 0.2065 -0.0305 -0.0957 0.050 Uiso 1 1 calc R . .
C29 C 0.20578(10) 0.0244(2) 0.08682(11) 0.0222(6) Uani 1 1 d . . .
C30 C 0.24645(11) -0.0139(2) 0.12083(12) 0.0301(7) Uani 1 1 d . . .
H30A H 0.2802 -0.0177 0.1064 0.036 Uiso 1 1 calc R . .
C31 C 0.23783(12) -0.0466(2) 0.17580(12) 0.0308(7) Uani 1 1 d . . .
H31A H 0.2655 -0.0762 0.1981 0.037 Uiso 1 1 calc R . .
C32 C 0.18985(12) -0.0366(3) 0.19817(12) 0.0323(7) Uani 1 1 d . . .
H32A H 0.1842 -0.0600 0.2357 0.039 Uiso 1 1 calc R . .
C33 C 0.14982(12) 0.0075(3) 0.16613(12) 0.0366(7) Uani 1 1 d . . .
H33A H 0.1169 0.0177 0.1820 0.044 Uiso 1 1 calc R . .
C34 C 0.15766(11) 0.0371(3) 0.11046(12) 0.0309(7) Uani 1 1 d . . .
H34A H 0.1298 0.0665 0.0884 0.037 Uiso 1 1 calc R . .
C35 C 0.15120(11) 0.0583(2) -0.01381(11) 0.0258(6) Uani 1 1 d . . .
C36 C 0.10684(12) 0.0693(2) -0.02780(11) 0.0279(6) Uani 1 1 d . . .
C37 C 0.05338(11) 0.0887(2) -0.04155(12) 0.0281(6) Uani 1 1 d . . .
C38 C 0.03090(12) 0.0455(3) -0.09091(12) 0.0330(7) Uani 1 1 d . . .
H38A H 0.0506 -0.0006 -0.1155 0.040 Uiso 1 1 calc R . .
C39 C -0.02016(12) 0.0700(3) -0.10389(14) 0.0401(8) Uani 1 1 d . . .
H39A H -0.0353 0.0416 -0.1377 0.048 Uiso 1 1 calc R . .
C40 C -0.04901(13) 0.1354(3) -0.06808(15) 0.0425(8) Uani 1 1 d . . .
H40A H -0.0840 0.1519 -0.0773 0.051 Uiso 1 1 calc R . .
C41 C -0.02745(12) 0.1773(3) -0.01891(14) 0.0389(8) Uani 1 1 d . . .
H41A H -0.0477 0.2218 0.0057 0.047 Uiso 1 1 calc R . .
C42 C 0.02361(12) 0.1545(3) -0.00534(13) 0.0341(7) Uani 1 1 d . . .
H42A H 0.0384 0.1836 0.0285 0.041 Uiso 1 1 calc R . .
C43 C 0.39183(14) 0.2375(3) 0.68028(15) 0.0489(9) Uani 1 1 d . . .
H43A H 0.4271 0.2640 0.6921 0.059 Uiso 1 1 calc R . .
Cl1 Cl 0.38343(4) 0.09520(9) 0.70289(5) 0.0667(3) Uani 1 1 d . . .
Cl2 Cl 0.34600(4) 0.32559(11) 0.71241(5) 0.0778(3) Uani 1 1 d . . .
Cl3 Cl 0.38646(6) 0.24545(14) 0.60755(5) 0.0989(5) Uani 1 1 d . . .

loop_
_atom_site_aniso_label
_atom_site_aniso_U_11
_atom_site_aniso_U_22
_atom_site_aniso_U_33
_atom_site_aniso_U_23
_atom_site_aniso_U_13
_atom_site_aniso_U_12
I1 0.0511(2) 0.03432(18) 0.0463(2) 0.000 -0.01199(15) 0.000
Rh1 0.01879(16) 0.01976(16) 0.01321(15) 0.00033(11) -0.00170(11) -0.00030(11)
P1 0.0215(4) 0.0216(4) 0.0190(3) 0.0009(3) -0.0016(3) -0.0018(3)
N1 0.0213(12) 0.0231(11) 0.0166(11) -0.0001(9) -0.0028(9) 0.0000(9)
N2 0.0208(12) 0.0217(12) 0.0174(11) -0.0011(9) -0.0017(9) -0.0015(9)
C1 0.0243(14) 0.0210(14) 0.0178(13) 0.0025(10) -0.0033(11) -0.0014(11)
C2 0.0224(15) 0.0307(15) 0.0232(15) 0.0015(12) -0.0067(11) 0.0016(12)
C3 0.0240(15) 0.0325(16) 0.0237(15) 0.0018(12) -0.0040(12) 0.0059(12)
C4 0.0215(14) 0.0213(14) 0.0235(14) 0.0012(11) 0.0006(11) -0.0017(11)
C5 0.0239(15) 0.0219(14) 0.0206(14) -0.0004(11) 0.0012(11) -0.0018(11)
C6 0.0219(14) 0.0239(14) 0.0192(13) -0.0003(11) 0.0032(11) -0.0005(11)
C7 0.0298(16) 0.0363(16) 0.0167(14) -0.0038(12) 0.0020(12) 0.0024(13)
C8 0.0329(17) 0.0371(16) 0.0159(13) -0.0044(12) -0.0013(12) 0.0000(13)
C9 0.0266(15) 0.0257(14) 0.0171(13) 0.0001(11) -0.0032(11) -0.0011(12)
C10 0.0257(15) 0.0228(14) 0.0173(13) 0.0019(10) -0.0035(11) -0.0044(11)
C11 0.0223(15) 0.0297(15) 0.0208(14) -0.0029(11) 0.0005(11) -0.0004(12)
C12 0.0309(17) 0.0340(17) 0.0318(17) 0.0063(13) 0.0037(13) 0.0008(13)
C13 0.0314(18) 0.053(2) 0.0361(18) 0.0109(15) 0.0108(14) -0.0001(15)
C14 0.0292(18) 0.055(2) 0.0432(19) 0.0003(16) 0.0112(15) 0.0082(16)
C15 0.0317(17) 0.0357(17) 0.0389(18) 0.0009(14) 0.0024(14) 0.0084(14)
C16 0.0290(16) 0.0296(16) 0.0279(15) 0.0017(12) 0.0024(12) 0.0012(13)
C17 0.0283(15) 0.0257(14) 0.0180(13) -0.0028(11) -0.0043(11) 0.0037(12)
C18 0.0359(18) 0.0446(19) 0.0260(16) -0.0001(13) -0.0034(13) -0.0075(15)
C19 0.0345(19) 0.059(2) 0.0394(19) -0.0106(17) -0.0127(15) -0.0051(16)
C20 0.059(2) 0.048(2) 0.0299(18) -0.0101(15) -0.0252(16) 0.0123(18)
C21 0.077(3) 0.0339(18) 0.0220(16) 0.0026(13) -0.0118(16) 0.0053(18)
C22 0.0466(19) 0.0324(16) 0.0214(15) -0.0003(12) -0.0071(13) -0.0056(14)
C23 0.0256(15) 0.0182(13) 0.0290(15) 0.0000(11) 0.0023(12) -0.0056(11)
C24 0.043(2) 0.046(2) 0.0309(17) -0.0037(14) -0.0016(15) 0.0157(16)
C25 0.0409(19) 0.0379(18) 0.0406(19) 0.0024(14) 0.0045(15) 0.0103(15)
C26 0.0378(19) 0.0275(16) 0.0449(19) -0.0072(14) 0.0088(15) -0.0029(14)
C27 0.053(2) 0.060(2) 0.0364(19) -0.0220(17) -0.0062(16) 0.0106(19)
C28 0.043(2) 0.047(2) 0.0346(18) -0.0109(15) -0.0083(15) 0.0118(16)
C29 0.0268(15) 0.0199(14) 0.0199(14) -0.0006(10) -0.0010(11) -0.0039(11)
C30 0.0282(16) 0.0350(16) 0.0270(16) 0.0024(12) -0.0003(12) 0.0002(13)
C31 0.0353(18) 0.0303(16) 0.0265(15) 0.0033(12) -0.0064(13) 0.0013(13)
C32 0.0417(19) 0.0351(17) 0.0200(15) 0.0030(12) -0.0005(13) -0.0061(14)
C33 0.0315(17) 0.050(2) 0.0280(16) 0.0022(14) 0.0034(13) -0.0035(15)
C34 0.0277(16) 0.0394(17) 0.0253(15) 0.0038(12) -0.0027(12) -0.0003(13)
C35 0.0280(17) 0.0267(15) 0.0224(14) 0.0010(11) -0.0026(12) -0.0041(12)
C36 0.0325(18) 0.0280(15) 0.0232(15) 0.0022(12) -0.0026(13) -0.0055(13)
C37 0.0269(16) 0.0299(16) 0.0273(15) 0.0091(12) -0.0024(12) -0.0062(12)
C38 0.0320(17) 0.0380(17) 0.0289(16) 0.0034(13) -0.0026(13) -0.0058(14)
C39 0.0363(19) 0.049(2) 0.0345(18) 0.0082(15) -0.0123(15) -0.0069(15)
C40 0.0276(17) 0.048(2) 0.052(2) 0.0164(17) -0.0044(15) 0.0004(15)
C41 0.0329(18) 0.0388(18) 0.0452(19) 0.0052(15) 0.0086(15) 0.0021(14)
C42 0.0335(18) 0.0366(17) 0.0321(17) 0.0029(13) 0.0005(13) -0.0052(14)
C43 0.043(2) 0.056(2) 0.048(2) -0.0074(17) -0.0022(16) -0.0047(17)
Cl1 0.0598(7) 0.0609(6) 0.0801(7) 0.0040(5) 0.0228(5) 0.0025(5)
Cl2 0.0669(7) 0.0790(8) 0.0869(8) -0.0305(6) -0.0097(6) 0.0189(6)
Cl3 0.1012(10) 0.1530(14) 0.0427(6) 0.0131(7) 0.0050(6) -0.0079(9)

loop_
_atom_type_symbol
_atom_type_description
_atom_type_scat_dispersion_real
_atom_type_scat_dispersion_imag
_atom_type_scat_source
C C 0.0033 0.0016 'International Tables Vol C Tables 4.2.6.8 and 6.1.1.4'
H H 0.0000 0.0000 'International Tables Vol C Tables 4.2.6.8 and 6.1.1.4'
N N 0.0061 0.0033 'International Tables Vol C Tables 4.2.6.8 and 6.1.1.4'
Rh Rh -1.1178 0.9187 'International Tables Vol C Tables 4.2.6.8 and 6.1.1.4'
P P 0.1023 0.0942 'International Tables Vol C Tables 4.2.6.8 and 6.1.1.4'
I I -0.4742 1.8119 'International Tables Vol C Tables 4.2.6.8 and 6.1.1.4'
Cl Cl 0.1484 0.1585 'International Tables Vol C Tables 4.2.6.8 and 6.1.1.4'

loop_
_geom_angle_atom_site_label_1
_geom_angle_atom_site_label_2
_geom_angle_atom_site_label_3
_geom_angle
_geom_angle_site_symmetry_1
_geom_angle_site_symmetry_3
_geom_angle_publ_flag
N1 Rh1 N1 180.00(4) . 7 ?
N1 Rh1 N2 90.40(8) . 7 ?
N1 Rh1 N2 89.60(8) 7 7 ?
N1 Rh1 N2 89.60(8) . . ?
N1 Rh1 N2 90.40(8) 7 . ?
N2 Rh1 N2 180.00(12) 7 . ?
N1 Rh1 P1 89.67(6) . . ?
N1 Rh1 P1 90.33(6) 7 . ?
N2 Rh1 P1 88.74(6) 7 . ?
N2 Rh1 P1 91.26(6) . . ?
N1 Rh1 P1 90.33(6) . 7 ?
N1 Rh1 P1 89.67(6) 7 7 ?
N2 Rh1 P1 91.26(6) 7 7 ?
N2 Rh1 P1 88.74(6) . 7 ?
P1 Rh1 P1 180.00(5) . 7 ?
C35 P1 C23 104.31(13) . . ?
C35 P1 C29 102.45(13) . . ?
C23 P1 C29 110.07(12) . . ?
C35 P1 Rh1 110.63(9) . . ?
C23 P1 Rh1 113.82(9) . . ?
C29 P1 Rh1 114.49(8) . . ?
C6 N1 C9 107.2(2) . . ?
C6 N1 Rh1 126.63(17) . . ?
C9 N1 Rh1 126.20(18) . . ?
C4 N2 C1 106.8(2) . . ?
C4 N2 Rh1 126.92(17) . . ?
C1 N2 Rh1 126.05(17) . . ?
N2 C1 C10 125.8(2) . 7 ?
N2 C1 C2 108.8(2) . . ?
C10 C1 C2 125.3(2) 7 . ?
C3 C2 C1 108.0(2) . . ?
C3 C2 H2A 126.0 . . ?
C1 C2 H2A 126.0 . . ?
C2 C3 C4 107.4(2) . . ?
C2 C3 H3A 126.3 . . ?
C4 C3 H3A 126.3 . . ?
N2 C4 C5 125.9(2) . . ?
N2 C4 C3 108.8(2) . . ?
C5 C4 C3 125.3(2) . . ?
C6 C5 C4 124.5(2) . . ?
C6 C5 C11 117.3(2) . . ?
C4 C5 C11 118.2(2) . . ?
N1 C6 C5 126.4(2) . . ?
N1 C6 C7 108.7(2) . . ?
C5 C6 C7 124.9(2) . . ?
C8 C7 C6 107.7(2) . . ?
C8 C7 H7A 126.2 . . ?
C6 C7 H7A 126.2 . . ?
C7 C8 C9 107.9(2) . . ?
C7 C8 H8A 126.1 . . ?
C9 C8 H8A 126.1 . . ?
N1 C9 C10 125.9(2) . . ?
N1 C9 C8 108.6(2) . . ?
C10 C9 C8 125.5(2) . . ?
C9 C10 C1 125.5(2) . 7 ?
C9 C10 C17 118.3(2) . . ?
C1 C10 C17 116.1(2) 7 . ?
C16 C11 C12 118.2(3) . . ?
C16 C11 C5 121.7(2) . . ?
C12 C11 C5 120.1(2) . . ?
C13 C12 C11 120.8(3) . . ?
C13 C12 H12A 119.6 . . ?
C11 C12 H12A 119.6 . . ?
C14 C13 C12 120.0(3) . . ?
C14 C13 H13A 120.0 . . ?
C12 C13 H13A 120.0 . . ?
C15 C14 C13 119.9(3) . . ?
C15 C14 H14A 120.1 . . ?
C13 C14 H14A 120.1 . . ?
C14 C15 C16 120.3(3) . . ?
C14 C15 H15A 119.9 . . ?
C16 C15 H15A 119.9 . . ?
C15 C16 C11 120.8(3) . . ?
C15 C16 H16A 119.6 . . ?
C11 C16 H16A 119.6 . . ?
C18 C17 C22 118.8(3) . . ?
C18 C17 C10 119.1(2) . . ?
C22 C17 C10 122.1(3) . . ?
C17 C18 C19 121.2(3) . . ?
C17 C18 H18A 119.4 . . ?
C19 C18 H18A 119.4 . . ?
C20 C19 C18 119.1(3) . . ?
C20 C19 H19A 120.5 . . ?
C18 C19 H19A 120.5 . . ?
C21 C20 C19 120.6(3) . . ?
C21 C20 H20A 119.7 . . ?
C19 C20 H20A 119.7 . . ?
C20 C21 C22 120.2(3) . . ?
C20 C21 H21A 119.9 . . ?
C22 C21 H21A 119.9 . . ?
C17 C22 C21 120.1(3) . . ?
C17 C22 H22A 120.0 . . ?
C21 C22 H22A 120.0 . . ?
C28 C23 C24 118.0(3) . . ?
C28 C23 P1 118.2(2) . . ?
C24 C23 P1 123.5(2) . . ?
C23 C24 C25 120.9(3) . . ?
C23 C24 H24A 119.6 . . ?
C25 C24 H24A 119.6 . . ?
C26 C25 C24 120.6(3) . . ?
C26 C25 H25A 119.7 . . ?
C24 C25 H25A 119.7 . . ?
C25 C26 C27 119.1(3) . . ?
C25 C26 H26A 120.4 . . ?
C27 C26 H26A 120.4 . . ?
C26 C27 C28 120.9(3) . . ?
C26 C27 H27A 119.5 . . ?
C28 C27 H27A 119.5 . . ?
C23 C28 C27 120.4(3) . . ?
C23 C28 H28A 119.8 . . ?
C27 C28 H28A 119.8 . . ?
C34 C29 C30 118.4(2) . . ?
C34 C29 P1 119.2(2) . . ?
C30 C29 P1 122.4(2) . . ?
C31 C30 C29 120.3(3) . . ?
C31 C30 H30A 119.9 . . ?
C29 C30 H30A 119.9 . . ?
C32 C31 C30 120.6(3) . . ?
C32 C31 H31A 119.7 . . ?
C30 C31 H31A 119.7 . . ?
C31 C32 C33 119.8(3) . . ?
C31 C32 H32A 120.1 . . ?
C33 C32 H32A 120.1 . . ?
C32 C33 C34 119.9(3) . . ?
C32 C33 H33A 120.0 . . ?
C34 C33 H33A 120.0 . . ?
C29 C34 C33 120.7(3) . . ?
C29 C34 H34A 119.6 . . ?
C33 C34 H34A 119.6 . . ?
C36 C35 P1 169.9(3) . . ?
C35 C36 C37 175.9(3) . . ?
C38 C37 C42 119.4(3) . . ?
C38 C37 C36 121.4(3) . . ?
C42 C37 C36 119.2(3) . . ?
C39 C38 C37 119.8(3) . . ?
C39 C38 H38A 120.1 . . ?
C37 C38 H38A 120.1 . . ?
C40 C39 C38 120.3(3) . . ?
C40 C39 H39A 119.8 . . ?
C38 C39 H39A 119.8 . . ?
C39 C40 C41 120.4(3) . . ?
C39 C40 H40A 119.8 . . ?
C41 C40 H40A 119.8 . . ?
C40 C41 C42 120.2(3) . . ?
C40 C41 H41A 119.9 . . ?
C42 C41 H41A 119.9 . . ?
C41 C42 C37 119.9(3) . . ?
C41 C42 H42A 120.1 . . ?
C37 C42 H42A 120.1 . . ?
Cl3 C43 Cl1 110.4(2) . . ?
Cl3 C43 Cl2 111.3(2) . . ?
Cl1 C43 Cl2 109.0(2) . . ?
Cl3 C43 H43A 108.7 . . ?
Cl1 C43 H43A 108.7 . . ?
Cl2 C43 H43A 108.7 . . ?

loop_
_geom_bond_atom_site_label_1
_geom_bond_atom_site_label_2
_geom_bond_distance
_geom_bond_site_symmetry_2
_geom_bond_publ_flag
Rh1 N1 2.041(2) . ?
Rh1 N1 2.041(2) 7 ?
Rh1 N2 2.043(2) 7 ?
Rh1 N2 2.043(2) . ?
Rh1 P1 2.3707(7) . ?
Rh1 P1 2.3707(7) 7 ?
P1 C35 1.750(3) . ?
P1 C23 1.825(3) . ?
P1 C29 1.829(3) . ?
N1 C6 1.377(3) . ?
N1 C9 1.382(3) . ?
N2 C4 1.377(3) . ?
N2 C1 1.381(3) . ?
C1 C10 1.402(4) 7 ?
C1 C2 1.428(4) . ?
C2 C3 1.344(4) . ?
C2 H2A 0.9500 . ?
C3 C4 1.437(4) . ?
C3 H3A 0.9500 . ?
C4 C5 1.401(4) . ?
C5 C6 1.398(4) . ?
C5 C11 1.500(4) . ?
C6 C7 1.441(4) . ?
C7 C8 1.342(4) . ?
C7 H7A 0.9500 . ?
C8 C9 1.437(4) . ?
C8 H8A 0.9500 . ?
C9 C10 1.392(4) . ?
C10 C1 1.402(4) 7 ?
C10 C17 1.509(4) . ?
C11 C16 1.390(4) . ?
C11 C12 1.393(4) . ?
C12 C13 1.389(4) . ?
C12 H12A 0.9500 . ?
C13 C14 1.379(5) . ?
C13 H13A 0.9500 . ?
C14 C15 1.375(5) . ?
C14 H14A 0.9500 . ?
C15 C16 1.387(4) . ?
C15 H15A 0.9500 . ?
C16 H16A 0.9500 . ?
C17 C18 1.382(4) . ?
C17 C22 1.390(4) . ?
C18 C19 1.394(4) . ?
C18 H18A 0.9500 . ?
C19 C20 1.377(5) . ?
C19 H19A 0.9500 . ?
C20 C21 1.371(5) . ?
C20 H20A 0.9500 . ?
C21 C22 1.391(4) . ?
C21 H21A 0.9500 . ?
C22 H22A 0.9500 . ?
C23 C28 1.381(4) . ?
C23 C24 1.383(4) . ?
C24 C25 1.387(4) . ?
C24 H24A 0.9500 . ?
C25 C26 1.358(4) . ?
C25 H25A 0.9500 . ?
C26 C27 1.371(5) . ?
C26 H26A 0.9500 . ?
C27 C28 1.386(5) . ?
C27 H27A 0.9500 . ?
C28 H28A 0.9500 . ?
C29 C34 1.388(4) . ?
C29 C30 1.391(4) . ?
C30 C31 1.387(4) . ?
C30 H30A 0.9500 . ?
C31 C32 1.369(4) . ?
C31 H31A 0.9500 . ?
C32 C33 1.376(4) . ?
C32 H32A 0.9500 . ?
C33 C34 1.390(4) . ?
C33 H33A 0.9500 . ?
C34 H34A 0.9500 . ?
C35 C36 1.199(4) . ?
C36 C37 1.437(4) . ?
C37 C38 1.397(4) . ?
C37 C42 1.397(4) . ?
C38 C39 1.385(4) . ?
C38 H38A 0.9500 . ?
C39 C40 1.375(5) . ?
C39 H39A 0.9500 . ?
C40 C41 1.378(5) . ?
C40 H40A 0.9500 . ?
C41 C42 1.383(4) . ?
C41 H41A 0.9500 . ?
C42 H42A 0.9500 . ?
C43 Cl3 1.740(4) . ?
C43 Cl1 1.753(4) . ?
C43 Cl2 1.756(4) . ?
C43 H43A 1.0000 . ?

loop_
_geom_torsion_atom_site_label_1
_geom_torsion_atom_site_label_2
_geom_torsion_atom_site_label_3
_geom_torsion_atom_site_label_4
_geom_torsion
_geom_torsion_site_symmetry_1
_geom_torsion_site_symmetry_2
_geom_torsion_site_symmetry_3
_geom_torsion_site_symmetry_4
_geom_torsion_publ_flag
N1 Rh1 P1 C35 98.02(12) . . . . ?
N1 Rh1 P1 C35 -81.98(12) 7 . . . ?
N2 Rh1 P1 C35 -171.58(12) 7 . . . ?
N2 Rh1 P1 C35 8.42(12) . . . . ?
N1 Rh1 P1 C23 -144.93(12) . . . . ?
N1 Rh1 P1 C23 35.07(12) 7 . . . ?
N2 Rh1 P1 C23 -54.52(12) 7 . . . ?
N2 Rh1 P1 C23 125.48(12) . . . . ?
N1 Rh1 P1 C29 -17.10(11) . . . . ?
N1 Rh1 P1 C29 162.90(11) 7 . . . ?
N2 Rh1 P1 C29 73.30(11) 7 . . . ?
N2 Rh1 P1 C29 -106.70(11) . . . . ?
N2 Rh1 N1 C6 -177.3(2) 7 . . . ?
N2 Rh1 N1 C6 2.7(2) . . . . ?
P1 Rh1 N1 C6 -88.6(2) . . . . ?
P1 Rh1 N1 C6 91.4(2) 7 . . . ?
N2 Rh1 N1 C9 3.5(2) 7 . . . ?
N2 Rh1 N1 C9 -176.5(2) . . . . ?
P1 Rh1 N1 C9 92.2(2) . . . . ?
P1 Rh1 N1 C9 -87.8(2) 7 . . . ?
N1 Rh1 N2 C4 -2.8(2) . . . . ?
N1 Rh1 N2 C4 177.2(2) 7 . . . ?
P1 Rh1 N2 C4 86.9(2) . . . . ?
P1 Rh1 N2 C4 -93.1(2) 7 . . . ?
N1 Rh1 N2 C1 -177.2(2) . . . . ?
N1 Rh1 N2 C1 2.8(2) 7 . . . ?
P1 Rh1 N2 C1 -87.5(2) . . . . ?
P1 Rh1 N2 C1 92.5(2) 7 . . . ?
C4 N2 C1 C10 -175.5(2) . . . 7 ?
Rh1 N2 C1 C10 -0.2(4) . . . 7 ?
C4 N2 C1 C2 3.1(3) . . . . ?
Rh1 N2 C1 C2 178.43(17) . . . . ?
N2 C1 C2 C3 -2.4(3) . . . . ?
C10 C1 C2 C3 176.3(3) 7 . . . ?
C1 C2 C3 C4 0.6(3) . . . . ?
C1 N2 C4 C5 176.1(3) . . . . ?
Rh1 N2 C4 C5 0.9(4) . . . . ?
C1 N2 C4 C3 -2.7(3) . . . . ?
Rh1 N2 C4 C3 -177.99(17) . . . . ?
C2 C3 C4 N2 1.3(3) . . . . ?
C2 C3 C4 C5 -177.6(3) . . . . ?
N2 C4 C5 C6 2.5(4) . . . . ?
C3 C4 C5 C6 -178.8(3) . . . . ?
N2 C4 C5 C11 -176.5(2) . . . . ?
C3 C4 C5 C11 2.1(4) . . . . ?
C9 N1 C6 C5 178.7(3) . . . . ?
Rh1 N1 C6 C5 -0.7(4) . . . . ?
C9 N1 C6 C7 0.7(3) . . . . ?
Rh1 N1 C6 C7 -178.64(18) . . . . ?
C4 C5 C6 N1 -2.6(4) . . . . ?
C11 C5 C6 N1 176.4(2) . . . . ?
C4 C5 C6 C7 175.0(3) . . . . ?
C11 C5 C6 C7 -5.9(4) . . . . ?
N1 C6 C7 C8 -0.1(3) . . . . ?
C5 C6 C7 C8 -178.1(3) . . . . ?
C6 C7 C8 C9 -0.6(3) . . . . ?
C6 N1 C9 C10 179.0(3) . . . . ?
Rh1 N1 C9 C10 -1.7(4) . . . . ?
C6 N1 C9 C8 -1.0(3) . . . . ?
Rh1 N1 C9 C8 178.29(18) . . . . ?
C7 C8 C9 N1 1.0(3) . . . . ?
C7 C8 C9 C10 -179.0(3) . . . . ?
N1 C9 C10 C1 -2.5(4) . . . 7 ?
C8 C9 C10 C1 177.6(3) . . . 7 ?
N1 C9 C10 C17 176.3(2) . . . . ?
C8 C9 C10 C17 -3.7(4) . . . . ?
C6 C5 C11 C16 119.9(3) . . . . ?
C4 C5 C11 C16 -61.0(4) . . . . ?
C6 C5 C11 C12 -59.6(4) . . . . ?
C4 C5 C11 C12 119.5(3) . . . . ?
C16 C11 C12 C13 -1.5(4) . . . . ?
C5 C11 C12 C13 178.0(3) . . . . ?
C11 C12 C13 C14 1.2(5) . . . . ?
C12 C13 C14 C15 0.1(5) . . . . ?
C13 C14 C15 C16 -1.1(5) . . . . ?
C14 C15 C16 C11 0.8(5) . . . . ?
C12 C11 C16 C15 0.5(4) . . . . ?
C5 C11 C16 C15 -179.0(3) . . . . ?
C9 C10 C17 C18 -112.0(3) . . . . ?
C1 C10 C17 C18 66.8(3) 7 . . . ?
C9 C10 C17 C22 69.3(4) . . . . ?
C1 C10 C17 C22 -111.9(3) 7 . . . ?
C22 C17 C18 C19 1.9(5) . . . . ?
C10 C17 C18 C19 -176.9(3) . . . . ?
C17 C18 C19 C20 -0.1(5) . . . . ?
C18 C19 C20 C21 -1.5(5) . . . . ?
C19 C20 C21 C22 1.2(5) . . . . ?
C18 C17 C22 C21 -2.2(4) . . . . ?
C10 C17 C22 C21 176.6(3) . . . . ?
C20 C21 C22 C17 0.7(5) . . . . ?
C35 P1 C23 C28 35.1(3) . . . . ?
C29 P1 C23 C28 144.4(2) . . . . ?
Rh1 P1 C23 C28 -85.6(2) . . . . ?
C35 P1 C23 C24 -149.8(3) . . . . ?
C29 P1 C23 C24 -40.5(3) . . . . ?
Rh1 P1 C23 C24 89.5(3) . . . . ?
C28 C23 C24 C25 -1.3(5) . . . . ?
P1 C23 C24 C25 -176.4(3) . . . . ?
C23 C24 C25 C26 1.7(5) . . . . ?
C24 C25 C26 C27 -1.2(5) . . . . ?
C25 C26 C27 C28 0.2(5) . . . . ?
C24 C23 C28 C27 0.4(5) . . . . ?
P1 C23 C28 C27 175.7(3) . . . . ?
C26 C27 C28 C23 0.2(6) . . . . ?
C35 P1 C29 C34 -21.6(2) . . . . ?
C23 P1 C29 C34 -132.1(2) . . . . ?
Rh1 P1 C29 C34 98.2(2) . . . . ?
C35 P1 C29 C30 161.2(2) . . . . ?
C23 P1 C29 C30 50.7(3) . . . . ?
Rh1 P1 C29 C30 -79.0(2) . . . . ?
C34 C29 C30 C31 4.8(4) . . . . ?
P1 C29 C30 C31 -178.0(2) . . . . ?
C29 C30 C31 C32 -3.1(4) . . . . ?
C30 C31 C32 C33 -0.8(5) . . . . ?
C31 C32 C33 C34 2.8(5) . . . . ?
C30 C29 C34 C33 -2.8(4) . . . . ?
P1 C29 C34 C33 179.9(2) . . . . ?
C32 C33 C34 C29 -1.0(5) . . . . ?
C23 P1 C35 C36 -172.8(15) . . . . ?
C29 P1 C35 C36 72.4(15) . . . . ?
Rh1 P1 C35 C36 -50.0(15) . . . . ?
C42 C37 C38 C39 1.2(4) . . . . ?
C36 C37 C38 C39 -177.3(3) . . . . ?
C37 C38 C39 C40 -0.9(5) . . . . ?
C38 C39 C40 C41 0.0(5) . . . . ?
C39 C40 C41 C42 0.5(5) . . . . ?
C40 C41 C42 C37 -0.1(5) . . . . ?
C38 C37 C42 C41 -0.7(4) . . . . ?
C36 C37 C42 C41 177.8(3) . . . . ?
